data_7124409
loop_
_publ_author_name
'Martinez, Alexandre'
'Qiu, Gege'
'Colomban, C\'edric'
'Giorgi, Michel'
'Vanthuyne, Nicolas'

_publ_section_title
;
 Chirality Transfer in a Cage Controls the Clockwise / Anticlockwise
 Propeller Arrangement of the tris(2-pyridylmethyl)amine Ligand
;
_journal_name_full 'Chemical Communications'
_journal_paper_doi 10.1039/C9CC07244F
_journal_year 2019
_chemical_formula_moiety 'Cl, C45 H43 N4 O6, C H4 O'
_chemical_formula_sum 'C46 H47 Cl N4 O7'
_chemical_formula_weight 803.32
_space_group_crystal_system monoclinic
_space_group_IT_number 14
_space_group_name_Hall '-P 2ybc'
_space_group_name_H-M_alt 'P 1 21/c 1'
_symmetry_space_group_name_Hall '-P 2ybc'
_symmetry_space_group_name_H-M 'P 1 21/c 1'
_atom_sites_solution_hydrogens geom
_audit_creation_date 2019-05-15
_audit_creation_method
;
Olex2 1.2
(compiled 2018.05.29 svn.r3510 for OlexSys, GUI svn.r5506)
;
_audit_update_record
;
2019-09-04 deposited with the CCDC.    2019-10-29 downloaded from the CCDC.
;
_cell_angle_alpha 90
_cell_angle_beta 101.3700(10)
_cell_angle_gamma 90
_cell_formula_units_Z 4
_cell_length_a 20.7019(2)
_cell_length_b 10.84040(10)
_cell_length_c 17.9416(2)
_cell_measurement_reflns_used 14907
_cell_measurement_temperature 295
_cell_measurement_theta_max 70.8790
_cell_measurement_theta_min 4.5960
_cell_volume 3947.38(7)
_computing_cell_refinement 'CrysAlisPro 1.171.39.46 (Rigaku OD, 2018)'
_computing_data_collection 'CrysAlisPro 1.171.39.46 (Rigaku OD, 2018)'
_computing_data_reduction 'CrysAlisPro 1.171.39.46 (Rigaku OD, 2018)'
_computing_molecular_graphics 'Olex2 (Dolomanov et al., 2009)'
_computing_publication_material 'Olex2 (Dolomanov et al., 2009)'
_computing_structure_refinement 'ShelXL (Sheldrick, 2015)'
_computing_structure_solution 'SHELXT 2014/5 (Sheldrick, 2014)'
_diffrn_ambient_temperature 295
_diffrn_detector 'CCD plate'
_diffrn_detector_area_resol_mean 5.3048
_diffrn_detector_type AtlasS2
_diffrn_measured_fraction_theta_full 0.999
_diffrn_measured_fraction_theta_max 0.989
_diffrn_measurement_details
;
List of Runs (angles in degrees, time in seconds):

  # Type    Start    End  Width  t~exp~   \w     \q     \k     \f   Frames
#--------------------------------------------------------------------------
  1  \w    -70.00  42.00   1.00    1.00    --  -41.07   0.00-120.00  112
  2  \w    -63.00 -12.00   1.00    1.00    --  -41.07  57.00  30.00   51
  3  \w   -112.00 -15.00   1.00    1.00    --  -41.07 -57.00 150.00   97
  4  \w    -65.00  12.00   1.00    1.00    --  -41.07  38.00 -30.00   77
  5  \w     29.00  93.00   1.00    1.00    --   41.07-125.00-180.00   64
  6  \w     52.00 175.00   1.00   10.00    --  101.41  15.00-180.00  123
  7  \w    144.00 171.00   1.00   10.00    --  101.41 125.00-180.00   27
  8  \w     30.00 117.00   1.00   10.00    --  101.41-125.00 -90.00   87
  9  \w     81.00 114.00   1.00   10.00    --  101.41-125.00 150.00   33
 10  \w     28.00  54.00   1.00   10.00    --  101.41-125.00 150.00   26
 11  \w     29.00 108.00   1.00   10.00    --  101.41 -61.00  60.00   79
 12  \w     95.00 170.00   1.00   10.00    --  101.41 125.00  30.00   75
 13  \w    120.00 174.00   1.00   10.00    --  101.41  45.00-150.00   54
 14  \w     76.00 103.00   1.00   10.00    --  101.41  45.00-150.00   27
 15  \w    126.00 172.00   1.00   10.00    --  101.41 125.00 -60.00   46
 16  \w     21.00 106.00   1.00   10.00    --  101.41 -94.00 -30.00   85
 17  \w     29.00 113.00   1.00   10.00    --  101.41 -45.00 -60.00   84
 18  \w    100.00 127.00   1.00   10.00    --  101.41 125.00  60.00   27
 19  \w    103.00 130.00   1.00   10.00    --  101.41  77.00  60.00   27
;
_diffrn_measurement_device 'four-circle diffractometer'
_diffrn_measurement_device_type 'SuperNova, Dual, Cu at home/near, AtlasS2'
_diffrn_measurement_method '\w scans'
_diffrn_orient_matrix_type 'CrysAlisPro convention (1999,Acta A55,543-557)'
_diffrn_orient_matrix_UB_11 -0.0695937000
_diffrn_orient_matrix_UB_12 -0.0565888000
_diffrn_orient_matrix_UB_13 -0.0135780000
_diffrn_orient_matrix_UB_21 -0.0274740000
_diffrn_orient_matrix_UB_22 0.1217831000
_diffrn_orient_matrix_UB_23 0.0252743000
_diffrn_orient_matrix_UB_31 -0.0128125000
_diffrn_orient_matrix_UB_32 0.0465037000
_diffrn_orient_matrix_UB_33 -0.0827477000
_diffrn_radiation_monochromator mirror
_diffrn_radiation_probe x-ray
_diffrn_radiation_type CuK\a
_diffrn_radiation_wavelength 1.54184
_diffrn_reflns_av_R_equivalents 0.0345
_diffrn_reflns_av_unetI/netI 0.0264
_diffrn_reflns_Laue_measured_fraction_full 0.999
_diffrn_reflns_Laue_measured_fraction_max 0.989
_diffrn_reflns_limit_h_max 25
_diffrn_reflns_limit_h_min -25
_diffrn_reflns_limit_k_max 13
_diffrn_reflns_limit_k_min -13
_diffrn_reflns_limit_l_max 15
_diffrn_reflns_limit_l_min -21
_diffrn_reflns_number 28096
_diffrn_reflns_point_group_measured_fraction_full 0.999
_diffrn_reflns_point_group_measured_fraction_max 0.989
_diffrn_reflns_theta_full 67.684
_diffrn_reflns_theta_max 70.964
_diffrn_reflns_theta_min 4.357
_diffrn_source 'micro-focus sealed X-ray tube'
_diffrn_source_type 'SuperNova (Cu) X-ray Source'
_exptl_absorpt_coefficient_mu 1.340
_exptl_absorpt_correction_T_max 1.00000
_exptl_absorpt_correction_T_min 0.88477
_exptl_absorpt_correction_type multi-scan
_exptl_absorpt_process_details
;
CrysAlisPro 1.171.39.46 (Rigaku Oxford Diffraction, 2018)
Empirical absorption correction using spherical harmonics,
 implemented in SCALE3 ABSPACK scaling algorithm.
;
_exptl_crystal_colour colourless
_exptl_crystal_colour_primary colourless
_exptl_crystal_density_diffrn 1.352
_exptl_crystal_description prism
_exptl_crystal_F_000 1696
_exptl_crystal_size_max 0.22
_exptl_crystal_size_mid 0.18
_exptl_crystal_size_min 0.12
_refine_diff_density_max 0.387
_refine_diff_density_min -0.402
_refine_diff_density_rms 0.046
_refine_ls_extinction_method none
_refine_ls_goodness_of_fit_ref 1.017
_refine_ls_hydrogen_treatment constr
_refine_ls_matrix_type full
_refine_ls_number_parameters 527
_refine_ls_number_reflns 7529
_refine_ls_number_restraints 0
_refine_ls_restrained_S_all 1.017
_refine_ls_R_factor_all 0.0519
_refine_ls_R_factor_gt 0.0470
_refine_ls_shift/su_max 0.001
_refine_ls_shift/su_mean 0.000
_refine_ls_structure_factor_coef Fsqd
_refine_ls_weighting_details 'w=1/[\s^2^(Fo^2^)+(0.0784P)^2^+1.0898P] where P=(Fo^2^+2Fc^2^)/3'
_refine_ls_weighting_scheme calc
_refine_ls_wR_factor_gt 0.1270
_refine_ls_wR_factor_ref 0.1332
_reflns_Friedel_coverage 0.000
_reflns_number_gt 6675
_reflns_number_total 7529
_reflns_threshold_expression 'I > 2\s(I)'
_cod_data_source_file c9cc07244f2.cif
_cod_data_source_block cc1exp113
_cod_database_code 7124409
_shelx_shelxl_version_number 2016/4
_chemical_oxdiff_formula 'c45 h43 Cl1 n4 o6'
_shelx_space_group_comment
;
The symmetry employed for this shelxl refinement is uniquely defined
by the following loop, which should always be used as a source of
symmetry information in preference to the above space-group names.
They are only intended as comments.
;
_shelx_estimated_absorpt_t_max 0.856
_shelx_estimated_absorpt_t_min 0.757
_reflns_odcompleteness_completeness 99.96
_reflns_odcompleteness_iscentric 1
_reflns_odcompleteness_theta 64.99
_olex2_refinement_description
;
1. Fixed Uiso
 At 1.2 times of:
  All C(H) groups, All C(H,H) groups, All N(H) groups
 At 1.5 times of:
  All C(H,H,H) groups, All O(H) groups
2.a Ternary CH refined with riding coordinates:
 N1(H1)
2.b Secondary CH2 refined with riding coordinates:
 C39(H39A,H39B), C29(H29A,H29B), C1(H1A,H1B), C38(H38A,H38B), C45(H45A,H45B),
 C15(H15A,H15B), C30(H30A,H30B), C7(H7A,H7B), C23(H23A,H23B)
2.c Aromatic/amide H refined with riding coordinates:
 C33(H33), C10(H10), C13(H13), C36(H36), C27(H27), C41(H41), C3(H3), C18(H18),
 C43(H43), C25(H25), C5(H5), C26(H26), C21(H21), C42(H42), C4(H4)
2.d Idealised Me refined as rotating group:
 C14(H14A,H14B,H14C), C37(H37A,H37B,H37C), C22(H22A,H22B,H22C), C57(H57A,H57B,
 H57C)
2.e Idealised tetrahedral OH refined with riding coordinates:
 O58(H58)
;
_olex2_submission_special_instructions 'No special instructions were received'
_oxdiff_exptl_absorpt_empirical_details
;
Empirical correction (ABSPACK) includes:
- Absorption correction using spherical harmonics
- Frame scaling
- Detector area scaling
;
_oxdiff_exptl_absorpt_empirical_full_max 1.287
_oxdiff_exptl_absorpt_empirical_full_min 0.784

loop_
_space_group_symop_operation_xyz
'x, y, z'
'-x, y+1/2, -z+1/2'
'-x, -y, -z'
'x, -y-1/2, z-1/2'

loop_
_atom_site_label
_atom_site_type_symbol
_atom_site_fract_x
_atom_site_fract_y
_atom_site_fract_z
_atom_site_U_iso_or_equiv
_atom_site_adp_type
_atom_site_occupancy
_atom_site_site_symmetry_order
_atom_site_calc_flag
_atom_site_refinement_flags_posn
Cl1 Cl 0.63222(2) 0.62071(4) 0.61385(3) 0.05656(14) Uani 1 1 d .
O3 O 0.72960(6) 0.52616(10) 0.90099(7) 0.0443(3) Uani 1 1 d .
O1 O 0.63377(6) 1.25127(12) 0.80731(7) 0.0500(3) Uani 1 1 d .
O2 O 0.57853(6) 1.08382(13) 0.87505(8) 0.0530(3) Uani 1 1 d .
N1 N 0.67842(6) 0.84999(11) 0.70347(7) 0.0326(3) Uani 1 1 d .
H1 H 0.672860 0.763309 0.688033 0.039 Uiso 1 1 calc R
O4 O 0.85258(6) 0.47349(11) 0.89834(8) 0.0536(3) Uani 1 1 d .
N3 N 0.63796(6) 0.70466(12) 0.82234(7) 0.0370(3) Uani 1 1 d .
O5 O 0.99000(7) 0.88291(15) 0.73871(9) 0.0656(4) Uani 1 1 d .
N2 N 0.67396(7) 1.12213(12) 0.69247(8) 0.0408(3) Uani 1 1 d .
O6 O 0.93144(9) 1.10417(16) 0.69977(10) 0.0729(4) Uani 1 1 d .
N4 N 0.84059(7) 0.83227(14) 0.71011(8) 0.0443(3) Uani 1 1 d .
C40 C 0.59398(7) 0.76979(14) 0.77286(8) 0.0350(3) Uani 1 1 d .
C28 C 0.79329(7) 0.77442(15) 0.73741(9) 0.0378(3) Uani 1 1 d .
C39 C 0.61899(7) 0.88111(14) 0.73643(9) 0.0366(3) Uani 1 1 d .
H39A H 0.584308 0.912241 0.696451 0.044 Uiso 1 1 calc R
H39B H 0.630403 0.945636 0.774189 0.044 Uiso 1 1 calc R
C2 C 0.69516(8) 1.05665(14) 0.63889(8) 0.0378(3) Uani 1 1 d .
C29 C 0.74187(7) 0.85485(14) 0.76138(8) 0.0361(3) Uani 1 1 d .
H29A H 0.757625 0.939257 0.766979 0.043 Uiso 1 1 calc R
H29B H 0.734013 0.827242 0.810251 0.043 Uiso 1 1 calc R
C33 C 0.76168(8) 0.72458(15) 0.96311(8) 0.0385(3) Uani 1 1 d .
H33 H 0.718845 0.740442 0.969064 0.046 Uiso 1 1 calc R
C44 C 0.61629(8) 0.60709(15) 0.85563(9) 0.0384(3) Uani 1 1 d .
C32 C 0.81063(8) 0.81341(15) 0.98711(8) 0.0386(3) Uani 1 1 d .
C10 C 0.68417(8) 1.01087(15) 0.94615(9) 0.0401(3) Uani 1 1 d .
H10 H 0.663892 0.951201 0.970875 0.048 Uiso 1 1 calc R
C8 C 0.67636(9) 1.17779(15) 0.85692(9) 0.0413(3) Uani 1 1 d .
C11 C 0.75285(8) 1.02028(14) 0.96265(8) 0.0389(3) Uani 1 1 d .
C34 C 0.77525(8) 0.61410(14) 0.93083(9) 0.0380(3) Uani 1 1 d .
C1 C 0.68254(8) 0.91958(15) 0.63253(8) 0.0394(3) Uani 1 1 d .
H1A H 0.641522 0.906898 0.596529 0.047 Uiso 1 1 calc R
H1B H 0.717287 0.882668 0.610753 0.047 Uiso 1 1 calc R
C31 C 0.87429(8) 0.79022(16) 0.97718(9) 0.0419(4) Uani 1 1 d .
C35 C 0.84080(8) 0.58667(15) 0.92653(9) 0.0417(3) Uani 1 1 d .
C13 C 0.74387(9) 1.18894(15) 0.87399(10) 0.0439(4) Uani 1 1 d .
H13 H 0.763951 1.249839 0.849970 0.053 Uiso 1 1 calc R
C9 C 0.64554(8) 1.08775(15) 0.89413(9) 0.0409(3) Uani 1 1 d .
C38 C 0.78994(9) 0.93171(16) 1.02100(9) 0.0428(4) Uani 1 1 d .
H38A H 0.762318 0.911051 1.057038 0.051 Uiso 1 1 calc R
H38B H 0.828958 0.972787 1.048822 0.051 Uiso 1 1 calc R
C12 C 0.78316(8) 1.11114(15) 0.92652(9) 0.0410(3) Uani 1 1 d .
C36 C 0.88839(8) 0.67514(16) 0.94910(10) 0.0447(4) Uani 1 1 d .
H36 H 0.931649 0.657590 0.945519 0.054 Uiso 1 1 calc R
C6 C 0.68089(9) 1.24492(15) 0.69159(10) 0.0436(4) Uani 1 1 d .
C27 C 0.79088(9) 0.64714(16) 0.74491(10) 0.0458(4) Uani 1 1 d .
H27 H 0.756423 0.609729 0.762705 0.055 Uiso 1 1 calc R
C17 C 0.92898(8) 0.95385(17) 0.91348(11) 0.0479(4) Uani 1 1 d .
C45 C 0.66410(8) 0.53536(16) 0.91411(10) 0.0448(4) Uani 1 1 d .
H45A H 0.665860 0.573668 0.963328 0.054 Uiso 1 1 calc R
H45B H 0.646895 0.452591 0.916786 0.054 Uiso 1 1 calc R
C41 C 0.52789(8) 0.74087(18) 0.75563(10) 0.0470(4) Uani 1 1 d .
H41 H 0.498852 0.787353 0.720403 0.056 Uiso 1 1 calc R
C24 C 0.89008(9) 0.76349(19) 0.69374(11) 0.0508(4) Uani 1 1 d .
C3 C 0.72401(9) 1.11057(17) 0.58359(10) 0.0471(4) Uani 1 1 d .
H3 H 0.740860 1.062257 0.549064 0.057 Uiso 1 1 calc R
C18 C 0.96064(9) 0.89742(18) 0.86029(12) 0.0527(4) Uani 1 1 d .
H18 H 0.983202 0.823933 0.873398 0.063 Uiso 1 1 calc R
C16 C 0.89562(8) 1.06438(17) 0.89311(11) 0.0474(4) Uani 1 1 d .
C15 C 0.85728(9) 1.13334(16) 0.94452(11) 0.0490(4) Uani 1 1 d .
H15A H 0.874225 1.109059 0.996753 0.059 Uiso 1 1 calc R
H15B H 0.865307 1.221031 0.940580 0.059 Uiso 1 1 calc R
C30 C 0.92893(9) 0.88598(18) 0.98767(11) 0.0498(4) Uani 1 1 d .
H30A H 0.971137 0.845757 1.004543 0.060 Uiso 1 1 calc R
H30B H 0.922641 0.944591 1.026466 0.060 Uiso 1 1 calc R
C43 C 0.55049(9) 0.57284(18) 0.84175(11) 0.0518(4) Uani 1 1 d .
H43 H 0.536836 0.504482 0.865889 0.062 Uiso 1 1 calc R
C20 C 0.92830(9) 1.0589(2) 0.76993(12) 0.0560(5) Uani 1 1 d .
C7 C 0.65934(11) 1.32101(16) 0.75283(11) 0.0524(4) Uani 1 1 d .
H7A H 0.696738 1.368444 0.779001 0.063 Uiso 1 1 calc R
H7B H 0.625919 1.379006 0.728925 0.063 Uiso 1 1 calc R
C25 C 0.89170(10) 0.6369(2) 0.70096(12) 0.0574(5) Uani 1 1 d .
H25 H 0.926765 0.591942 0.689515 0.069 Uiso 1 1 calc R
C19 C 0.95962(9) 0.94645(19) 0.78958(12) 0.0544(5) Uani 1 1 d .
C5 C 0.70554(11) 1.30603(17) 0.63535(11) 0.0551(5) Uani 1 1 d .
H5 H 0.707349 1.391726 0.634563 0.066 Uiso 1 1 calc R
C26 C 0.84065(10) 0.57754(18) 0.72540(12) 0.0556(4) Uani 1 1 d .
H26 H 0.839886 0.491945 0.728636 0.067 Uiso 1 1 calc R
C21 C 0.89639(9) 1.11571(18) 0.82174(12) 0.0527(4) Uani 1 1 d .
H21 H 0.874851 1.190214 0.808663 0.063 Uiso 1 1 calc R
C42 C 0.50562(9) 0.6417(2) 0.79159(12) 0.0572(5) Uani 1 1 d .
H42 H 0.461070 0.621634 0.782167 0.069 Uiso 1 1 calc R
C4 C 0.72722(11) 1.23746(18) 0.58083(11) 0.0578(5) Uani 1 1 d .
H4 H 0.743905 1.276215 0.542415 0.069 Uiso 1 1 calc R
C14 C 0.54533(10) 0.9958(2) 0.91324(13) 0.0613(5) Uani 1 1 d .
H14A H 0.498669 1.002054 0.894683 0.092 Uiso 1 1 calc GR
H14B H 0.555083 1.012003 0.966896 0.092 Uiso 1 1 calc GR
H14C H 0.559901 0.914258 0.903828 0.092 Uiso 1 1 calc GR
C23 C 0.94524(10) 0.8359(2) 0.67188(13) 0.0661(6) Uani 1 1 d .
H23A H 0.969414 0.783553 0.643100 0.079 Uiso 1 1 calc R
H23B H 0.927147 0.904382 0.639613 0.079 Uiso 1 1 calc R
C37 C 0.91933(11) 0.4474(2) 0.89520(17) 0.0697(6) Uani 1 1 d .
H37A H 0.935718 0.509739 0.865753 0.105 Uiso 1 1 calc GR
H37B H 0.921951 0.368281 0.871951 0.105 Uiso 1 1 calc GR
H37C H 0.945376 0.446588 0.945792 0.105 Uiso 1 1 calc GR
O58 O 0.52838(15) 0.8348(2) 0.5490(2) 0.1500(13) Uani 1 1 d .
H58 H 0.545881 0.768821 0.563473 0.225 Uiso 1 1 calc R
C22 C 0.88987(14) 1.2037(3) 0.67256(17) 0.0922(9) Uani 1 1 d .
H22A H 0.889500 1.215758 0.619462 0.138 Uiso 1 1 calc GR
H22B H 0.905758 1.277148 0.700106 0.138 Uiso 1 1 calc GR
H22C H 0.845990 1.186272 0.679528 0.138 Uiso 1 1 calc GR
C57 C 0.47063(17) 0.8134(3) 0.50096(19) 0.0968(9) Uani 1 1 d .
H57A H 0.477332 0.755211 0.462875 0.145 Uiso 1 1 calc GR
H57B H 0.454029 0.889297 0.476971 0.145 Uiso 1 1 calc GR
H57C H 0.439418 0.780550 0.528822 0.145 Uiso 1 1 calc GR

loop_
_atom_site_aniso_label
_atom_site_aniso_U_11
_atom_site_aniso_U_22
_atom_site_aniso_U_33
_atom_site_aniso_U_23
_atom_site_aniso_U_13
_atom_site_aniso_U_12
Cl1 0.0555(3) 0.0495(3) 0.0640(3) -0.02244(19) 0.0103(2) -0.00423(18)
O3 0.0406(6) 0.0366(6) 0.0544(7) 0.0009(5) 0.0061(5) -0.0057(5)
O1 0.0571(7) 0.0455(6) 0.0497(6) 0.0068(5) 0.0166(5) 0.0094(5)
O2 0.0424(6) 0.0628(8) 0.0550(7) 0.0094(6) 0.0121(5) 0.0032(6)
N1 0.0354(6) 0.0300(6) 0.0330(6) 0.0001(5) 0.0080(5) -0.0024(5)
O4 0.0494(7) 0.0379(6) 0.0755(8) -0.0075(6) 0.0172(6) -0.0004(5)
N3 0.0351(6) 0.0385(7) 0.0375(6) 0.0028(5) 0.0078(5) -0.0061(5)
O5 0.0410(7) 0.0829(10) 0.0788(10) -0.0205(8) 0.0266(7) -0.0119(6)
N2 0.0504(8) 0.0329(6) 0.0406(7) 0.0042(5) 0.0124(6) -0.0019(5)
O6 0.0737(10) 0.0791(11) 0.0711(10) 0.0042(8) 0.0272(8) -0.0092(8)
N4 0.0382(7) 0.0474(8) 0.0495(8) -0.0047(6) 0.0139(6) -0.0052(6)
C40 0.0354(7) 0.0370(7) 0.0334(7) -0.0019(6) 0.0090(6) -0.0019(6)
C28 0.0334(7) 0.0403(8) 0.0391(8) -0.0012(6) 0.0061(6) -0.0023(6)
C39 0.0360(7) 0.0366(8) 0.0385(7) 0.0020(6) 0.0103(6) 0.0020(6)
C2 0.0422(8) 0.0371(8) 0.0336(7) 0.0036(6) 0.0060(6) -0.0036(6)
C29 0.0352(7) 0.0387(8) 0.0346(7) -0.0019(6) 0.0076(6) -0.0033(6)
C33 0.0364(7) 0.0429(8) 0.0360(7) 0.0044(6) 0.0062(6) 0.0008(6)
C44 0.0412(8) 0.0390(8) 0.0355(7) 0.0006(6) 0.0090(6) -0.0077(6)
C32 0.0412(8) 0.0412(8) 0.0319(7) 0.0010(6) 0.0036(6) -0.0004(6)
C10 0.0475(9) 0.0383(8) 0.0368(7) -0.0039(6) 0.0138(6) -0.0011(7)
C8 0.0515(9) 0.0362(8) 0.0383(8) -0.0035(6) 0.0138(7) 0.0042(7)
C11 0.0469(8) 0.0365(8) 0.0339(7) -0.0104(6) 0.0093(6) 0.0003(6)
C34 0.0388(8) 0.0361(8) 0.0375(7) 0.0052(6) 0.0040(6) -0.0039(6)
C1 0.0500(9) 0.0383(8) 0.0311(7) 0.0004(6) 0.0112(6) -0.0040(7)
C31 0.0387(8) 0.0438(8) 0.0401(8) -0.0026(6) 0.0004(6) -0.0030(7)
C35 0.0427(8) 0.0383(8) 0.0440(8) 0.0012(6) 0.0080(7) 0.0014(7)
C13 0.0541(9) 0.0356(8) 0.0455(8) -0.0045(6) 0.0183(7) -0.0043(7)
C9 0.0438(8) 0.0424(8) 0.0384(8) -0.0055(6) 0.0129(6) 0.0019(7)
C38 0.0465(9) 0.0460(9) 0.0348(7) -0.0068(6) 0.0054(6) -0.0010(7)
C12 0.0459(9) 0.0372(8) 0.0409(8) -0.0122(6) 0.0108(7) -0.0033(6)
C36 0.0358(8) 0.0455(9) 0.0519(9) -0.0016(7) 0.0068(7) 0.0002(7)
C6 0.0501(9) 0.0355(8) 0.0450(8) 0.0062(6) 0.0087(7) 0.0006(7)
C27 0.0441(9) 0.0423(9) 0.0493(9) 0.0019(7) 0.0051(7) -0.0018(7)
C17 0.0338(8) 0.0481(9) 0.0604(10) -0.0127(8) 0.0061(7) -0.0139(7)
C45 0.0417(8) 0.0447(9) 0.0476(9) 0.0109(7) 0.0077(7) -0.0086(7)
C41 0.0359(8) 0.0549(10) 0.0483(9) 0.0072(8) 0.0038(7) -0.0044(7)
C24 0.0382(8) 0.0624(11) 0.0537(10) -0.0131(8) 0.0132(7) -0.0033(8)
C3 0.0568(10) 0.0481(9) 0.0389(8) 0.0010(7) 0.0149(7) -0.0093(8)
C18 0.0359(8) 0.0511(10) 0.0717(12) -0.0107(9) 0.0122(8) -0.0094(7)
C16 0.0371(8) 0.0461(9) 0.0586(10) -0.0129(8) 0.0079(7) -0.0146(7)
C15 0.0500(10) 0.0408(9) 0.0554(10) -0.0127(7) 0.0086(8) -0.0102(7)
C30 0.0379(8) 0.0519(10) 0.0556(10) -0.0106(8) -0.0004(7) -0.0062(7)
C43 0.0454(9) 0.0539(10) 0.0548(10) 0.0121(8) 0.0069(8) -0.0163(8)
C20 0.0453(9) 0.0622(12) 0.0623(11) -0.0067(9) 0.0152(8) -0.0178(9)
C7 0.0695(12) 0.0356(8) 0.0544(10) 0.0056(7) 0.0178(9) 0.0048(8)
C25 0.0441(9) 0.0619(12) 0.0646(12) -0.0156(9) 0.0068(8) 0.0112(8)
C19 0.0379(8) 0.0594(11) 0.0693(12) -0.0139(9) 0.0187(8) -0.0126(8)
C5 0.0739(13) 0.0362(8) 0.0569(11) 0.0112(8) 0.0171(9) -0.0036(8)
C26 0.0569(11) 0.0411(9) 0.0651(11) -0.0035(8) 0.0030(9) 0.0062(8)
C21 0.0448(9) 0.0479(10) 0.0658(11) -0.0067(8) 0.0116(8) -0.0114(7)
C42 0.0363(9) 0.0679(12) 0.0647(11) 0.0106(9) 0.0036(8) -0.0158(8)
C4 0.0787(13) 0.0502(10) 0.0481(10) 0.0135(8) 0.0214(9) -0.0133(9)
C14 0.0453(10) 0.0725(13) 0.0693(12) 0.0118(10) 0.0195(9) -0.0001(9)
C23 0.0502(11) 0.0861(15) 0.0693(13) -0.0209(11) 0.0296(10) -0.0138(10)
C37 0.0557(11) 0.0468(10) 0.1119(18) -0.0124(11) 0.0292(12) 0.0037(9)
O58 0.127(2) 0.0813(15) 0.203(3) 0.0038(17) -0.063(2) -0.0030(14)
C22 0.0705(16) 0.130(3) 0.0746(16) 0.0220(16) 0.0109(13) 0.0001(16)
C57 0.097(2) 0.100(2) 0.0875(19) 0.0071(16) 0.0047(16) 0.0023(17)

loop_
_atom_type_symbol
_atom_type_description
_atom_type_scat_dispersion_real
_atom_type_scat_dispersion_imag
_atom_type_scat_source
C C 0.0181 0.0091 'International Tables Vol C Tables 4.2.6.8 and 6.1.1.4'
H H 0.0000 0.0000 'International Tables Vol C Tables 4.2.6.8 and 6.1.1.4'
Cl Cl 0.3639 0.7018 'International Tables Vol C Tables 4.2.6.8 and 6.1.1.4'
N N 0.0311 0.0180 'International Tables Vol C Tables 4.2.6.8 and 6.1.1.4'
O O 0.0492 0.0322 'International Tables Vol C Tables 4.2.6.8 and 6.1.1.4'

loop_
_geom_angle_atom_site_label_1
_geom_angle_atom_site_label_2
_geom_angle_atom_site_label_3
_geom_angle
C34 O3 C45 119.39(13)
C8 O1 C7 118.41(14)
C9 O2 C14 117.58(14)
C39 N1 H1 105.4
C39 N1 C29 112.97(11)
C29 N1 H1 105.4
C1 N1 H1 105.4
C1 N1 C39 114.17(12)
C1 N1 C29 112.40(12)
C35 O4 C37 116.01(15)
C44 N3 C40 117.99(13)
C19 O5 C23 114.70(15)
C2 N2 C6 117.92(14)
C20 O6 C22 117.33(19)
C28 N4 C24 117.71(16)
N3 C40 C39 117.45(13)
N3 C40 C41 122.92(14)
C41 C40 C39 119.62(14)
N4 C28 C29 116.41(14)
N4 C28 C27 123.07(15)
C27 C28 C29 120.51(14)
N1 C39 C40 111.55(12)
N1 C39 H39A 109.3
N1 C39 H39B 109.3
C40 C39 H39A 109.3
C40 C39 H39B 109.3
H39A C39 H39B 108.0
N2 C2 C1 120.05(13)
N2 C2 C3 122.71(15)
C3 C2 C1 117.02(14)
N1 C29 H29A 109.5
N1 C29 H29B 109.5
C28 C29 N1 110.66(12)
C28 C29 H29A 109.5
C28 C29 H29B 109.5
H29A C29 H29B 108.1
C32 C33 H33 119.0
C34 C33 H33 119.0
C34 C33 C32 121.94(15)
N3 C44 C45 119.16(14)
N3 C44 C43 122.46(15)
C43 C44 C45 118.27(14)
C33 C32 C38 117.37(15)
C31 C32 C33 118.89(15)
C31 C32 C38 123.73(15)
C11 C10 H10 119.1
C9 C10 H10 119.1
C9 C10 C11 121.87(15)
O1 C8 C9 114.61(15)
C13 C8 O1 125.88(15)
C13 C8 C9 119.47(15)
C10 C11 C38 117.15(15)
C12 C11 C10 119.03(15)
C12 C11 C38 123.80(15)
O3 C34 C33 125.66(15)
O3 C34 C35 115.40(14)
C33 C34 C35 118.94(15)
N1 C1 C2 118.04(12)
N1 C1 H1A 107.8
N1 C1 H1B 107.8
C2 C1 H1A 107.8
C2 C1 H1B 107.8
H1A C1 H1B 107.1
C32 C31 C36 118.64(15)
C32 C31 C30 124.28(16)
C36 C31 C30 116.82(15)
O4 C35 C34 117.03(15)
O4 C35 C36 124.35(15)
C36 C35 C34 118.60(15)
C8 C13 H13 119.1
C8 C13 C12 121.79(15)
C12 C13 H13 119.1
O2 C9 C10 125.15(15)
O2 C9 C8 115.95(15)
C10 C9 C8 118.89(15)
C32 C38 H38A 108.8
C32 C38 H38B 108.8
C11 C38 C32 113.82(13)
C11 C38 H38A 108.8
C11 C38 H38B 108.8
H38A C38 H38B 107.7
C11 C12 C13 118.93(15)
C11 C12 C15 122.66(16)
C13 C12 C15 118.34(15)
C31 C36 H36 118.7
C35 C36 C31 122.64(16)
C35 C36 H36 118.7
N2 C6 C7 119.13(15)
N2 C6 C5 122.64(17)
C5 C6 C7 118.21(16)
C28 C27 H27 120.8
C26 C27 C28 118.49(17)
C26 C27 H27 120.8
C18 C17 C30 117.79(18)
C16 C17 C18 118.08(18)
C16 C17 C30 123.98(17)
O3 C45 C44 115.88(13)
O3 C45 H45A 108.3
O3 C45 H45B 108.3
C44 C45 H45A 108.3
C44 C45 H45B 108.3
H45A C45 H45B 107.4
C40 C41 H41 120.6
C40 C41 C42 118.76(16)
C42 C41 H41 120.6
N4 C24 C25 122.46(17)
N4 C24 C23 114.75(18)
C25 C24 C23 122.68(18)
C2 C3 H3 120.7
C4 C3 C2 118.54(17)
C4 C3 H3 120.7
C17 C18 H18 118.8
C19 C18 C17 122.49(19)
C19 C18 H18 118.8
C17 C16 C15 123.50(17)
C17 C16 C21 119.13(17)
C21 C16 C15 117.36(17)
C12 C15 C16 114.62(14)
C12 C15 H15A 108.6
C12 C15 H15B 108.6
C16 C15 H15A 108.6
C16 C15 H15B 108.6
H15A C15 H15B 107.6
C31 C30 C17 110.55(14)
C31 C30 H30A 109.5
C31 C30 H30B 109.5
C17 C30 H30A 109.5
C17 C30 H30B 109.5
H30A C30 H30B 108.1
C44 C43 H43 120.5
C42 C43 C44 118.95(16)
C42 C43 H43 120.5
O6 C20 C19 116.34(18)
O6 C20 C21 125.0(2)
C21 C20 C19 118.61(19)
O1 C7 C6 114.47(14)
O1 C7 H7A 108.6
O1 C7 H7B 108.6
C6 C7 H7A 108.6
C6 C7 H7B 108.6
H7A C7 H7B 107.6
C24 C25 H25 120.4
C24 C25 C26 119.19(17)
C26 C25 H25 120.4
O5 C19 C20 121.07(19)
C18 C19 O5 119.29(19)
C18 C19 C20 119.64(18)
C6 C5 H5 120.7
C4 C5 C6 118.63(17)
C4 C5 H5 120.7
C27 C26 C25 118.93(18)
C27 C26 H26 120.5
C25 C26 H26 120.5
C16 C21 H21 119.0
C20 C21 C16 121.99(19)
C20 C21 H21 119.0
C41 C42 H42 120.6
C43 C42 C41 118.89(16)
C43 C42 H42 120.6
C3 C4 H4 120.3
C5 C4 C3 119.34(16)
C5 C4 H4 120.3
O2 C14 H14A 109.5
O2 C14 H14B 109.5
O2 C14 H14C 109.5
H14A C14 H14B 109.5
H14A C14 H14C 109.5
H14B C14 H14C 109.5
O5 C23 C24 111.20(17)
O5 C23 H23A 109.4
O5 C23 H23B 109.4
C24 C23 H23A 109.4
C24 C23 H23B 109.4
H23A C23 H23B 108.0
O4 C37 H37A 109.5
O4 C37 H37B 109.5
O4 C37 H37C 109.5
H37A C37 H37B 109.5
H37A C37 H37C 109.5
H37B C37 H37C 109.5
C57 O58 H58 109.5
O6 C22 H22A 109.5
O6 C22 H22B 109.5
O6 C22 H22C 109.5
H22A C22 H22B 109.5
H22A C22 H22C 109.5
H22B C22 H22C 109.5
O58 C57 H57A 109.5
O58 C57 H57B 109.5
O58 C57 H57C 109.5
H57A C57 H57B 109.5
H57A C57 H57C 109.5
H57B C57 H57C 109.5

loop_
_geom_bond_atom_site_label_1
_geom_bond_atom_site_label_2
_geom_bond_distance
O3 C34 1.3744(19)
O3 C45 1.425(2)
O1 C8 1.376(2)
O1 C7 1.418(2)
O2 C9 1.362(2)
O2 C14 1.427(2)
N1 H1 0.9800
N1 C39 1.5048(19)
N1 C29 1.5064(19)
N1 C1 1.4964(19)
O4 C35 1.367(2)
O4 C37 1.422(2)
N3 C40 1.341(2)
N3 C44 1.335(2)
O5 C19 1.389(2)
O5 C23 1.455(3)
N2 C2 1.337(2)
N2 C6 1.339(2)
O6 C20 1.365(3)
O6 C22 1.407(4)
N4 C28 1.335(2)
N4 C24 1.346(2)
C40 C39 1.512(2)
C40 C41 1.378(2)
C28 C29 1.503(2)
C28 C27 1.388(2)
C39 H39A 0.9700
C39 H39B 0.9700
C2 C1 1.509(2)
C2 C3 1.384(2)
C29 H29A 0.9700
C29 H29B 0.9700
C33 H33 0.9300
C33 C32 1.403(2)
C33 C34 1.383(2)
C44 C45 1.509(2)
C44 C43 1.386(2)
C32 C31 1.387(2)
C32 C38 1.517(2)
C10 H10 0.9300
C10 C11 1.398(2)
C10 C9 1.382(2)
C8 C13 1.376(3)
C8 C9 1.405(2)
C11 C38 1.513(2)
C11 C12 1.394(2)
C34 C35 1.406(2)
C1 H1A 0.9700
C1 H1B 0.9700
C31 C36 1.398(2)
C31 C30 1.519(2)
C35 C36 1.377(2)
C13 H13 0.9300
C13 C12 1.400(3)
C38 H38A 0.9700
C38 H38B 0.9700
C12 C15 1.524(2)
C36 H36 0.9300
C6 C7 1.510(3)
C6 C5 1.386(2)
C27 H27 0.9300
C27 C26 1.377(3)
C17 C18 1.400(3)
C17 C16 1.395(3)
C17 C30 1.521(3)
C45 H45A 0.9700
C45 H45B 0.9700
C41 H41 0.9300
C41 C42 1.379(3)
C24 C25 1.379(3)
C24 C23 1.500(3)
C3 H3 0.9300
C3 C4 1.378(3)
C18 H18 0.9300
C18 C19 1.372(3)
C16 C15 1.526(3)
C16 C21 1.399(3)
C15 H15A 0.9700
C15 H15B 0.9700
C30 H30A 0.9700
C30 H30B 0.9700
C43 H43 0.9300
C43 C42 1.379(3)
C20 C19 1.393(3)
C20 C21 1.386(3)
C7 H7A 0.9700
C7 H7B 0.9700
C25 H25 0.9300
C25 C26 1.380(3)
C5 H5 0.9300
C5 C4 1.373(3)
C26 H26 0.9300
C21 H21 0.9300
C42 H42 0.9300
C4 H4 0.9300
C14 H14A 0.9600
C14 H14B 0.9600
C14 H14C 0.9600
C23 H23A 0.9700
C23 H23B 0.9700
C37 H37A 0.9600
C37 H37B 0.9600
C37 H37C 0.9600
O58 H58 0.8200
O58 C57 1.349(4)
C22 H22A 0.9600
C22 H22B 0.9600
C22 H22C 0.9600
C57 H57A 0.9600
C57 H57B 0.9600
C57 H57C 0.9600

loop_
_geom_torsion_atom_site_label_1
_geom_torsion_atom_site_label_2
_geom_torsion_atom_site_label_3
_geom_torsion_atom_site_label_4
_geom_torsion
O3 C34 C35 O4 -4.3(2)
O3 C34 C35 C36 174.31(15)
O1 C8 C13 C12 178.69(15)
O1 C8 C9 O2 1.3(2)
O1 C8 C9 C10 -178.83(14)
O4 C35 C36 C31 179.55(16)
N3 C40 C39 N1 50.20(18)
N3 C40 C41 C42 1.0(3)
N3 C44 C45 O3 -34.7(2)
N3 C44 C43 C42 0.2(3)
N2 C2 C1 N1 -30.1(2)
N2 C2 C3 C4 -4.2(3)
N2 C6 C7 O1 0.7(3)
N2 C6 C5 C4 -3.8(3)
O6 C20 C19 O5 -2.4(3)
O6 C20 C19 C18 177.58(17)
O6 C20 C21 C16 -179.45(17)
N4 C28 C29 N1 104.46(15)
N4 C28 C27 C26 2.0(3)
N4 C24 C25 C26 0.4(3)
N4 C24 C23 O5 80.7(2)
C40 N3 C44 C45 -177.35(14)
C40 N3 C44 C43 -1.1(2)
C40 C41 C42 C43 -1.9(3)
C28 N4 C24 C25 3.0(3)
C28 N4 C24 C23 -173.31(16)
C28 C27 C26 C25 1.5(3)
C39 N1 C29 C28 155.67(12)
C39 N1 C1 C2 68.11(18)
C39 C40 C41 C42 -177.60(17)
C2 N2 C6 C7 -178.13(16)
C2 N2 C6 C5 3.7(3)
C2 C3 C4 C5 3.9(3)
C29 N1 C39 C40 -84.15(15)
C29 N1 C1 C2 -62.25(18)
C29 C28 C27 C26 -177.13(16)
C33 C32 C31 C36 -5.0(2)
C33 C32 C31 C30 168.95(15)
C33 C32 C38 C11 -75.76(19)
C33 C34 C35 O4 176.25(14)
C33 C34 C35 C36 -5.1(2)
C44 N3 C40 C39 179.14(13)
C44 N3 C40 C41 0.5(2)
C44 C43 C42 C41 1.4(3)
C32 C33 C34 O3 -175.12(14)
C32 C33 C34 C35 4.2(2)
C32 C31 C36 C35 4.1(3)
C32 C31 C30 C17 -89.4(2)
C10 C11 C38 C32 91.76(17)
C10 C11 C12 C13 -0.9(2)
C10 C11 C12 C15 176.16(14)
C8 O1 C7 C6 69.1(2)
C8 C13 C12 C11 -0.3(2)
C8 C13 C12 C15 -177.49(15)
C11 C10 C9 O2 179.82(15)
C11 C10 C9 C8 0.0(2)
C11 C12 C15 C16 93.4(2)
C34 O3 C45 C44 90.42(18)
C34 C33 C32 C31 0.9(2)
C34 C33 C32 C38 179.42(14)
C34 C35 C36 C31 1.0(3)
C1 N1 C39 C40 145.78(13)
C1 N1 C29 C28 -73.36(16)
C1 C2 C3 C4 170.38(17)
C31 C32 C38 C11 102.69(18)
C13 C8 C9 O2 178.96(14)
C13 C8 C9 C10 -1.2(2)
C13 C12 C15 C16 -89.48(19)
C9 C10 C11 C38 179.58(14)
C9 C10 C11 C12 1.1(2)
C9 C8 C13 C12 1.3(2)
C38 C32 C31 C36 176.61(15)
C38 C32 C31 C30 -9.5(3)
C38 C11 C12 C13 -179.33(14)
C38 C11 C12 C15 -2.2(2)
C12 C11 C38 C32 -89.83(19)
C36 C31 C30 C17 84.63(19)
C6 N2 C2 C1 -173.99(15)
C6 N2 C2 C3 0.4(2)
C6 C5 C4 C3 -0.1(3)
C27 C28 C29 N1 -76.36(18)
C17 C18 C19 O5 -177.55(15)
C17 C18 C19 C20 2.5(3)
C17 C16 C15 C12 -98.8(2)
C17 C16 C21 C20 1.2(3)
C45 O3 C34 C33 -11.2(2)
C45 O3 C34 C35 169.39(14)
C45 C44 C43 C42 176.43(18)
C41 C40 C39 N1 -131.13(15)
C24 N4 C28 C29 174.95(14)
C24 N4 C28 C27 -4.2(2)
C24 C25 C26 C27 -2.7(3)
C3 C2 C1 N1 155.22(15)
C18 C17 C16 C15 177.99(15)
C18 C17 C16 C21 -1.5(2)
C18 C17 C30 C31 -82.40(19)
C16 C17 C18 C19 -0.3(2)
C16 C17 C30 C31 92.96(19)
C15 C16 C21 C20 -178.30(16)
C30 C31 C36 C35 -170.27(16)
C30 C17 C18 C19 175.32(16)
C30 C17 C16 C15 2.6(2)
C30 C17 C16 C21 -176.88(15)
C43 C44 C45 O3 148.88(16)
C7 O1 C8 C13 19.2(2)
C7 O1 C8 C9 -163.32(15)
C7 C6 C5 C4 177.94(19)
C25 C24 C23 O5 -95.6(2)
C19 O5 C23 C24 -51.3(3)
C19 C20 C21 C16 0.9(3)
C5 C6 C7 O1 179.01(17)
C21 C16 C15 C12 80.7(2)
C21 C20 C19 O5 177.31(16)
C21 C20 C19 C18 -2.7(3)
C14 O2 C9 C10 1.9(2)
C14 O2 C9 C8 -178.28(16)
C23 O5 C19 C18 113.3(2)
C23 O5 C19 C20 -66.8(2)
C23 C24 C25 C26 176.41(19)
C37 O4 C35 C34 -179.43(18)
C37 O4 C35 C36 2.0(3)
C22 O6 C20 C19 167.8(2)
C22 O6 C20 C21 -11.9(3)
